data_2230540
loop_
_publ_author_name
'Liu, Jun-Liang'
'Xu, Qing-Yan'

_publ_section_title
;
 5-(Hydroxymethyl)furan-2-carboxylic acid
;
_journal_coeditor_code XU5218
_journal_issue 6
_journal_name_full 'Acta Crystallographica Section E'
_journal_page_first o1548
_journal_paper_doi 10.1107/S1600536811019489
_journal_volume 67
_journal_year 2011
_chemical_formula_iupac 'C6 H6 O4'
_chemical_formula_moiety 'C6 H6 O4'
_chemical_formula_sum 'C6 H6 O4'
_chemical_formula_weight 142.11
_chemical_name_systematic
;
5-(Hydroxymethyl)furan-2-carboxylic acid
;
_space_group_IT_number 61
_symmetry_cell_setting orthorhombic
_symmetry_space_group_name_Hall '-P 2ac 2ab'
_symmetry_space_group_name_H-M 'P b c a'
_atom_sites_solution_hydrogens geom
_atom_sites_solution_primary direct
_atom_sites_solution_secondary difmap
_audit_creation_method SHELXL-97
_cell_angle_alpha 90.00
_cell_angle_beta 90.00
_cell_angle_gamma 90.00
_cell_formula_units_Z 8
_cell_length_a 10.838(3)
_cell_length_b 7.2601(17)
_cell_length_c 15.526(4)
_cell_measurement_reflns_used 10988
_cell_measurement_temperature 294(2)
_cell_measurement_theta_max 25.2
_cell_measurement_theta_min 2.6
_cell_volume 1221.7(5)
_computing_cell_refinement 'SAINT (Bruker, 2001)'
_computing_data_collection 'SMART (Bruker, 2001)'
_computing_data_reduction 'SAINT (Bruker, 2001)'
_computing_molecular_graphics 'ORTEP-3 (Farrugia, 1997)'
_computing_publication_material 'SHELXL97 (Sheldrick, 2008)'
_computing_structure_refinement 'SHELXL97 (Sheldrick, 2008)'
_computing_structure_solution 'SHELXS97 (Sheldrick, 2008)'
_diffrn_ambient_temperature 294(2)
_diffrn_measured_fraction_theta_full 0.995
_diffrn_measured_fraction_theta_max 0.995
_diffrn_measurement_device_type 'Bruker SMART CCD area-detector'
_diffrn_measurement_method '\f and \w'
_diffrn_radiation_monochromator graphite
_diffrn_radiation_source 'fine-focus sealed tube'
_diffrn_radiation_type MoK\a
_diffrn_radiation_wavelength 0.71073
_diffrn_reflns_av_R_equivalents 0.0251
_diffrn_reflns_av_sigmaI/netI 0.0186
_diffrn_reflns_limit_h_max 12
_diffrn_reflns_limit_h_min -12
_diffrn_reflns_limit_k_max 8
_diffrn_reflns_limit_k_min -8
_diffrn_reflns_limit_l_max 13
_diffrn_reflns_limit_l_min -18
_diffrn_reflns_number 5637
_diffrn_reflns_theta_full 25.19
_diffrn_reflns_theta_max 25.19
_diffrn_reflns_theta_min 2.62
_exptl_absorpt_coefficient_mu 0.133
_exptl_absorpt_correction_type none
_exptl_crystal_colour colourless
_exptl_crystal_density_diffrn 1.545
_exptl_crystal_density_method 'not measured'
_exptl_crystal_description block
_exptl_crystal_F_000 592
_exptl_crystal_size_max 0.32
_exptl_crystal_size_mid 0.22
_exptl_crystal_size_min 0.12
_refine_diff_density_max 0.190
_refine_diff_density_min -0.210
_refine_ls_extinction_method none
_refine_ls_goodness_of_fit_ref 1.081
_refine_ls_hydrogen_treatment mixed
_refine_ls_matrix_type full
_refine_ls_number_parameters 99
_refine_ls_number_reflns 1098
_refine_ls_number_restraints 0
_refine_ls_restrained_S_all 1.081
_refine_ls_R_factor_all 0.0377
_refine_ls_R_factor_gt 0.0354
_refine_ls_shift/su_max 0.001
_refine_ls_shift/su_mean 0.000
_refine_ls_structure_factor_coef Fsqd
_refine_ls_weighting_details 'calc w=1/[\s^2^(Fo^2^)+(0.0457P)^2^+0.5232P] where P=(Fo^2^+2Fc^2^)/3'
_refine_ls_weighting_scheme calc
_refine_ls_wR_factor_gt 0.0882
_refine_ls_wR_factor_ref 0.0899
_reflns_number_gt 1033
_reflns_number_total 1098
_reflns_threshold_expression I>2sigma(I)
_cod_data_source_file xu5218.cif
_cod_data_source_block I
_cod_database_code 2230540
_cod_database_fobs_code 2230540

loop_
_symmetry_equiv_pos_as_xyz
'x, y, z'
'-x+1/2, -y, z+1/2'
'-x, y+1/2, -z+1/2'
'x+1/2, -y+1/2, -z'
'-x, -y, -z'
'x-1/2, y, -z-1/2'
'x, -y-1/2, z-1/2'
'-x-1/2, y-1/2, z'

loop_
_atom_site_type_symbol
_atom_site_label
_atom_site_fract_x
_atom_site_fract_y
_atom_site_fract_z
_atom_site_U_iso_or_equiv
_atom_site_adp_type
_atom_site_calc_flag
_atom_site_refinement_flags
_atom_site_occupancy
_atom_site_symmetry_multiplicity
_atom_site_disorder_assembly
_atom_site_disorder_group
O O1 0.93802(10) 0.18266(16) 0.31353(7) 0.0276(3) Uani d . 1 1 . .
O O2 0.84194(9) 0.14583(14) 0.49749(6) 0.0216(3) Uani d . 1 1 . .
O O3 0.68657(9) 0.30625(16) 0.68473(7) 0.0300(3) Uani d . 1 1 . .
O O4 0.88618(9) 0.26469(16) 0.65427(7) 0.0282(3) Uani d . 1 1 . .
C C5 0.74292(13) 0.19201(19) 0.54835(9) 0.0204(3) Uani d . 1 1 . .
C C6 0.79370(13) 0.08250(18) 0.42169(8) 0.0208(3) Uani d . 1 1 . .
C C7 0.88366(14) 0.0247(2) 0.35516(9) 0.0262(4) Uani d . 1 1 . .
H H7A 0.9481 -0.0487 0.3817 0.031 Uiso calc R 1 1 . .
H H7B 0.8424 -0.0510 0.3125 0.031 Uiso calc R 1 1 . .
C C8 0.76830(13) 0.2598(2) 0.63503(9) 0.0219(3) Uani d . 1 1 . .
C C9 0.66913(13) 0.0865(2) 0.42436(9) 0.0243(4) Uani d . 1 1 . .
H H9A 0.6155 0.0498 0.3809 0.029 Uiso calc R 1 1 . .
C C10 0.63590(14) 0.1574(2) 0.50616(9) 0.0242(3) Uani d . 1 1 . .
H H10A 0.5564 0.1765 0.5268 0.029 Uiso calc R 1 1 . .
H H4A 0.898(2) 0.290(3) 0.7143(16) 0.060(6) Uiso d . 1 1 . .
H H1A 1.018(2) 0.179(3) 0.3204(13) 0.051(6) Uiso d . 1 1 . .

loop_
_atom_site_aniso_label
_atom_site_aniso_U_11
_atom_site_aniso_U_22
_atom_site_aniso_U_33
_atom_site_aniso_U_12
_atom_site_aniso_U_13
_atom_site_aniso_U_23
O1 0.0203(6) 0.0392(7) 0.0235(6) -0.0018(5) 0.0007(4) 0.0040(5)
O2 0.0178(5) 0.0265(6) 0.0205(5) 0.0012(4) 0.0005(4) -0.0004(4)
O3 0.0213(5) 0.0445(7) 0.0242(6) 0.0059(5) 0.0039(4) -0.0031(5)
O4 0.0188(5) 0.0425(7) 0.0231(6) 0.0034(5) -0.0003(4) -0.0070(5)
C5 0.0189(7) 0.0215(7) 0.0209(7) 0.0024(5) 0.0044(6) 0.0035(5)
C6 0.0257(8) 0.0178(7) 0.0188(7) -0.0001(6) -0.0015(6) 0.0010(5)
C7 0.0273(8) 0.0281(8) 0.0232(8) 0.0002(6) 0.0018(6) -0.0014(6)
C8 0.0188(7) 0.0223(7) 0.0246(7) 0.0016(6) 0.0018(6) 0.0030(6)
C9 0.0237(8) 0.0251(8) 0.0242(8) -0.0019(6) -0.0038(6) -0.0003(6)
C10 0.0179(7) 0.0282(8) 0.0265(8) 0.0002(6) 0.0021(6) 0.0022(6)

loop_
_atom_type_symbol
_atom_type_description
_atom_type_scat_dispersion_real
_atom_type_scat_dispersion_imag
_atom_type_scat_source
C C 0.0033 0.0016 'International Tables Vol C Tables 4.2.6.8 and 6.1.1.4'
H H 0.0000 0.0000 'International Tables Vol C Tables 4.2.6.8 and 6.1.1.4'
N N 0.0061 0.0033 'International Tables Vol C Tables 4.2.6.8 and 6.1.1.4'
O O 0.0106 0.0060 'International Tables Vol C Tables 4.2.6.8 and 6.1.1.4'

loop_
_geom_angle_atom_site_label_1
_geom_angle_atom_site_label_2
_geom_angle_atom_site_label_3
_geom_angle_site_symmetry_1
_geom_angle_site_symmetry_3
_geom_angle
_geom_angle_publ_flag
C7 O1 H1A . . 109.0(13) ?
C6 O2 C5 . . 106.15(11) ?
C8 O4 H4A . . 111.1(13) ?
C10 C5 O2 . . 110.21(12) ?
C10 C5 C8 . . 132.03(13) ?
O2 C5 C8 . . 117.72(12) ?
C9 C6 O2 . . 110.38(12) ?
C9 C6 C7 . . 133.27(13) ?
O2 C6 C7 . . 116.35(12) ?
O1 C7 C6 . . 110.88(12) ?
O1 C7 H7A . . 109.5 ?
C6 C7 H7A . . 109.5 ?
O1 C7 H7B . . 109.5 ?
C6 C7 H7B . . 109.5 ?
H7A C7 H7B . . 108.1 ?
O3 C8 O4 . . 123.66(14) ?
O3 C8 C5 . . 122.60(13) ?
O4 C8 C5 . . 113.74(12) ?
C6 C9 C10 . . 106.82(13) ?
C6 C9 H9A . . 126.6 ?
C10 C9 H9A . . 126.6 ?
C5 C10 C9 . . 106.44(13) ?
C5 C10 H10A . . 126.8 ?
C9 C10 H10A . . 126.8 ?

loop_
_geom_bond_atom_site_label_1
_geom_bond_atom_site_label_2
_geom_bond_site_symmetry_2
_geom_bond_distance
_geom_bond_publ_flag
O1 C7 . 1.4421(19) ?
O1 H1A . 0.88(2) ?
O2 C6 . 1.3675(17) ?
O2 C5 . 1.3739(16) ?
O3 C8 . 1.2224(18) ?
O4 C8 . 1.3124(18) ?
O4 H4A . 0.96(2) ?
C5 C10 . 1.355(2) ?
C5 C8 . 1.459(2) ?
C6 C9 . 1.351(2) ?
C6 C7 . 1.481(2) ?
C7 H7A . 0.9700 ?
C7 H7B . 0.9700 ?
C9 C10 . 1.417(2) ?
C9 H9A . 0.9300 ?
C10 H10A . 0.9300 ?

loop_
_geom_hbond_atom_site_label_D
_geom_hbond_atom_site_label_H
_geom_hbond_atom_site_label_A
_geom_hbond_site_symmetry_A
_geom_hbond_distance_DH
_geom_hbond_distance_HA
_geom_hbond_distance_DA
_geom_hbond_angle_DHA
O1 H1A O3 4_556 0.87(2) 1.83(2) 2.6951(16) 169.2(19)
O4 H4A O1 7_566 0.96(2) 1.61(2) 2.5643(17) 171(2)
C7 H7A O4 5_756 0.97 2.45 3.265(2) 142

loop_
_cod_related_entry_id
_cod_related_entry_database
_cod_related_entry_code
1 ChemSpider 72827
